data_4027335
loop_
_publ_author_name
'Andrew J. Peloquin'
'Rebecca L. Stone'
'Sarah E. Avila'
'Erlyn R. Rudico'
'Christopher B. Horn'
'Kim A. Gardner'
'David W. Ball'
'Jane E. B. Johnson'
'Scott T. Iacono'
'Gary J. Balaich'

_publ_section_title
;
 Synthesis of 1,3-Diphenyl-6-alkyl/aryl-Substituted Fulvene Chromophores:
 Observation of \p-\p Interactions in a 6-Pyrene-Substituted
 1,3-Diphenylfulvene
;
_journal_name_full 'Journal of Organic Chemistry'
_journal_page_first 6371
_journal_page_last 6376
_journal_paper_doi 10.1021/jo301101x
_journal_volume 77
_journal_year 2012
_chemical_formula_iupac 'C34 H22'
_chemical_formula_moiety 'C34 H22'
_chemical_formula_sum 'C34 H22'
_chemical_formula_weight 430.52
_chemical_name_common 6-(1-pyrene)-1,3-diphenylfulvene
_chemical_name_systematic 6-(1-pyrene)-1,3-diphenylfulvene
_space_group_IT_number 61
_symmetry_cell_setting orthorhombic
_symmetry_space_group_name_Hall '-P 2ac 2ab'
_symmetry_space_group_name_H-M 'P b c a'
_atom_sites_solution_hydrogens geom
_atom_sites_solution_primary direct
_atom_sites_solution_secondary difmap
_audit_creation_method 'APEX2 v2009.7-0'
_cell_angle_alpha 90
_cell_angle_beta 90
_cell_angle_gamma 90
_cell_formula_units_Z 8
_cell_length_a 8.8631(5)
_cell_length_b 19.8424(14)
_cell_length_c 25.717(2)
_cell_measurement_reflns_used 6128
_cell_measurement_temperature 100.(2)
_cell_measurement_theta_max 25.2000
_cell_measurement_theta_min 2.2002
_cell_volume 4522.7(5)
_computing_cell_refinement 'SAINT V7.66A (Bruker AXS, 2009)'
_computing_data_collection 'Bruker SMART APEX CCD'
_computing_data_reduction 'SAINT V7.66A (Bruker AXS, 2009)'
_computing_molecular_graphics 'Bruker SHELXTL'
_computing_publication_material 'Bruker SHELXTL'
_computing_structure_refinement 'SHELXL-97 (Sheldrick, 2008)'
_computing_structure_solution 'SHELXS-97 (Sheldrick, 2008)'
_diffrn_ambient_temperature 100.(2)
_diffrn_detector_area_resol_mean 8.3333
_diffrn_measured_fraction_theta_full 0.998
_diffrn_measured_fraction_theta_max 0.998
_diffrn_measurement_device_type 'Bruker SMART APEX CCD'
_diffrn_measurement_method 'phi and omega scans'
_diffrn_radiation_monochromator graphite
_diffrn_radiation_source 'fine-focus sealed tube'
_diffrn_radiation_type MoK\a
_diffrn_radiation_wavelength 0.71073
_diffrn_reflns_av_R_equivalents 0.0347
_diffrn_reflns_av_sigmaI/netI 0.0217
_diffrn_reflns_limit_h_max 9
_diffrn_reflns_limit_h_min -10
_diffrn_reflns_limit_k_max 23
_diffrn_reflns_limit_k_min -23
_diffrn_reflns_limit_l_max 30
_diffrn_reflns_limit_l_min -31
_diffrn_reflns_number 28801
_diffrn_reflns_theta_full 25.43
_diffrn_reflns_theta_max 25.43
_diffrn_reflns_theta_min 2.05
_exptl_absorpt_coefficient_mu 0.072
_exptl_absorpt_correction_T_max 0.99
_exptl_absorpt_correction_T_min 0.90
_exptl_absorpt_correction_type multi-scan
_exptl_absorpt_process_details 'Bruker SADABS, Version 2008/1'
_exptl_crystal_colour black
_exptl_crystal_density_diffrn 1.265
_exptl_crystal_description prism
_exptl_crystal_F_000 1808
_exptl_crystal_size_max 0.30
_exptl_crystal_size_mid 0.18
_exptl_crystal_size_min 0.13
_refine_diff_density_max 0.233
_refine_diff_density_min -0.180
_refine_ls_extinction_method none
_refine_ls_goodness_of_fit_ref 1.032
_refine_ls_hydrogen_treatment constr
_refine_ls_matrix_type full
_refine_ls_number_parameters 307
_refine_ls_number_reflns 4166
_refine_ls_number_restraints 0
_refine_ls_restrained_S_all 1.032
_refine_ls_R_factor_all 0.0499
_refine_ls_R_factor_gt 0.0375
_refine_ls_shift/su_max 0.001
_refine_ls_shift/su_mean 0.000
_refine_ls_structure_factor_coef Fsqd
_refine_ls_weighting_details 'calc w=1/[\s^2^(Fo^2^)+(0.0368P)^2^+1.9925P] where P=(Fo^2^+2Fc^2^)/3'
_refine_ls_weighting_scheme calc
_refine_ls_wR_factor_gt 0.0844
_refine_ls_wR_factor_ref 0.0924
_reflns_number_gt 3410
_reflns_number_total 4166
_reflns_threshold_expression >2sigma(I)
_cod_data_source_file jo301101x_si_003_1.cif
_cod_data_source_block compound_11
_cod_original_cell_volume 4522.6(6)
_cod_database_code 4027335

loop_
_symmetry_equiv_pos_as_xyz
'x, y, z'
'-x+1/2, -y, z+1/2'
'-x, y+1/2, -z+1/2'
'x+1/2, -y+1/2, -z'
'-x, -y, -z'
'x-1/2, y, -z-1/2'
'x, -y-1/2, z-1/2'
'-x-1/2, y-1/2, z'

loop_
_atom_site_type_symbol
_atom_site_label
_atom_site_fract_x
_atom_site_fract_y
_atom_site_fract_z
_atom_site_U_iso_or_equiv
_atom_site_adp_type
_atom_site_calc_flag
_atom_site_refinement_flags
_atom_site_occupancy
C C1 0.14264(14) 0.28239(6) 0.66512(5) 0.0213(2) Uani d . 1
C C2 0.17868(14) 0.34227(6) 0.68701(5) 0.0216(2) Uani d . 1
H H2 0.1142 0.3677 0.709 0.026 Uiso calc R 1
C C3 0.33181(16) 0.36211(6) 0.67177(5) 0.0217(2) Uani d . 1
C C4 0.38945(16) 0.31270(6) 0.64075(5) 0.0220(2) Uani d . 1
H H4 0.4868 0.3129 0.6253 0.026 Uiso calc R 1
C C5 0.27690(14) 0.25956(6) 0.63516(5) 0.0212(2) Uani d . 1
C C6 0.28985(16) 0.19827(6) 0.61218(5) 0.0218(2) Uani d . 1
H H6 0.2101 0.1673 0.6185 0.026 Uiso calc R 1
C C7 -0.00385(14) 0.24804(6) 0.66909(5) 0.0211(2) Uani d . 1
C C8 -0.07279(16) 0.21836(6) 0.62579(5) 0.0237(2) Uani d . 1
H H8 -0.0221 0.2186 0.5932 0.028 Uiso calc R 1
C C9 -0.21362(16) 0.18862(6) 0.62963(6) 0.0267(2) Uani d . 1
H H9 -0.2589 0.1691 0.5997 0.032 Uiso calc R 1
C C10 -0.28893(16) 0.18723(6) 0.67686(6) 0.0266(2) Uani d . 1
H H10 -0.3855 0.1667 0.6795 0.032 Uiso calc R 1
C C11 -0.22192(16) 0.21613(6) 0.72025(6) 0.0269(2) Uani d . 1
H H11 -0.2727 0.2151 0.7528 0.032 Uiso calc R 1
C C12 -0.08138(14) 0.24647(6) 0.71644(6) 0.0242(2) Uani d . 1
H H12 -0.0372 0.2664 0.7464 0.029 Uiso calc R 1
C C13 0.40007(16) 0.42710(6) 0.68623(5) 0.0230(2) Uani d . 1
C C14 0.34541(17) 0.46390(6) 0.72857(6) 0.0281(2) Uani d . 1
H H14 0.2682 0.4454 0.7499 0.034 Uiso calc R 1
C C15 0.40302(18) 0.52730(8) 0.73977(6) 0.0337(4) Uani d . 1
H H15 0.3653 0.5518 0.7687 0.04 Uiso calc R 1
C C16 0.51470(18) 0.55512(8) 0.70916(6) 0.0336(4) Uani d . 1
H H16 0.5524 0.5989 0.7166 0.04 Uiso calc R 1
C C17 0.57151(18) 0.51891(6) 0.66752(6) 0.0329(4) Uani d . 1
H H17 0.6493 0.5377 0.6466 0.039 Uiso calc R 1
C C18 0.51535(16) 0.45545(6) 0.65619(6) 0.0273(2) Uani d . 1
H H18 0.5556 0.4309 0.6277 0.033 Uiso calc R 1
C C19 0.41269(14) 0.17429(6) 0.57874(5) 0.0209(2) Uani d . 1
C C20 0.47592(16) 0.21686(6) 0.54088(5) 0.0235(2) Uani d . 1
H H20 0.4441 0.2625 0.5391 0.028 Uiso calc R 1
C C21 0.58336(16) 0.19374(6) 0.50624(5) 0.0251(2) Uani d . 1
H H21 0.6231 0.2236 0.4808 0.03 Uiso calc R 1
C C22 0.74618(17) 0.10123(8) 0.47257(5) 0.0282(2) Uani d . 1
H H22 0.7857 0.1301 0.4464 0.034 Uiso calc R 1
C C23 0.79610(17) 0.03707(8) 0.47552(6) 0.0293(2) Uani d . 1
H H23 0.8697 0.0217 0.4514 0.035 Uiso calc R 1
C C24 0.78883(16) -0.07556(8) 0.51788(6) 0.0293(2) Uani d . 1
H H24 0.8625 -0.0919 0.4942 0.035 Uiso calc R 1
C C25 0.73107(17) -0.11831(8) 0.55535(6) 0.0318(4) Uani d . 1
H H25 0.7645 -0.1637 0.5569 0.038 Uiso calc R 1
C C26 0.62451(17) -0.09532(6) 0.59071(6) 0.0298(2) Uani d . 1
H H26 0.5869 -0.125 0.6166 0.036 Uiso calc R 1
C C27 0.46121(16) -0.00332(6) 0.62407(6) 0.0271(2) Uani d . 1
H H27 0.4231 -0.0322 0.6505 0.032 Uiso calc R 1
C C28 0.40932(16) 0.06065(6) 0.62112(5) 0.0238(2) Uani d . 1
H H28 0.3359 0.0756 0.6454 0.029 Uiso calc R 1
C C29 0.46283(14) 0.10650(6) 0.58200(5) 0.0204(2) Uani d . 1
C C30 0.63467(16) 0.12697(6) 0.50800(5) 0.0233(2) Uani d . 1
C C31 0.57489(14) 0.08297(6) 0.54655(5) 0.0205(2) Uani d . 1
C C32 0.62892(14) 0.01530(6) 0.54982(5) 0.0223(2) Uani d . 1
C C33 0.57189(16) -0.02888(6) 0.58860(6) 0.0249(2) Uani d . 1
C C34 0.74006(16) -0.00829(6) 0.51435(5) 0.0254(2) Uani d . 1

loop_
_atom_site_aniso_label
_atom_site_aniso_U_11
_atom_site_aniso_U_22
_atom_site_aniso_U_33
_atom_site_aniso_U_12
_atom_site_aniso_U_13
_atom_site_aniso_U_23
C1 0.0222(7) 0.0210(7) 0.0207(7) 0.0019(5) -0.0030(5) 0.0018(5)
C2 0.0221(7) 0.0208(7) 0.0219(7) 0.0016(5) -0.0022(5) -0.0003(5)
C3 0.0230(7) 0.0221(7) 0.0199(7) 0.0005(5) -0.0044(5) 0.0022(5)
C4 0.0214(7) 0.0230(7) 0.0216(7) -0.0004(5) -0.0015(5) 0.0011(5)
C5 0.0225(7) 0.0224(7) 0.0189(7) 0.0016(5) -0.0029(5) 0.0010(5)
C6 0.0220(7) 0.0217(7) 0.0218(7) -0.0014(5) -0.0024(5) 0.0007(5)
C7 0.0209(7) 0.0176(5) 0.0249(7) 0.0040(5) -0.0032(5) -0.0003(5)
C8 0.0263(8) 0.0238(7) 0.0211(7) -0.0010(5) -0.0015(5) 0.0007(5)
C9 0.0275(8) 0.0262(7) 0.0263(8) -0.0018(5) -0.0072(5) -0.0002(5)
C10 0.0196(7) 0.0266(7) 0.0337(8) -0.0006(5) -0.0025(5) 0.0010(5)
C11 0.0232(8) 0.0294(8) 0.0281(8) 0.0042(5) 0.0032(5) -0.0033(5)
C12 0.0229(7) 0.0240(7) 0.0256(7) 0.0036(5) -0.0018(5) -0.0064(5)
C13 0.0228(7) 0.0206(7) 0.0255(7) 0.0008(5) -0.0062(5) 0.0004(5)
C14 0.0281(8) 0.0280(8) 0.0284(8) -0.0037(5) 0.0017(5) -0.0037(5)
C15 0.0335(9) 0.0297(8) 0.0380(9) -0.0032(7) 0.0012(7) -0.0117(7)
C16 0.0303(9) 0.0240(7) 0.0465(10) -0.0050(5) -0.0016(7) -0.0069(7)
C17 0.0274(8) 0.0297(8) 0.0417(9) -0.0061(7) 0.0040(7) -0.0002(7)
C18 0.0265(8) 0.0263(7) 0.0290(8) -0.0020(5) 0.0007(5) -0.0034(5)
C19 0.0216(7) 0.0219(7) 0.0193(7) -0.0018(5) -0.0034(5) -0.0036(5)
C20 0.0253(8) 0.0223(7) 0.0228(7) -0.0013(5) -0.0052(5) -0.0007(5)
C21 0.0277(8) 0.0283(7) 0.0192(7) -0.0038(5) -0.0014(5) 0.0029(5)
C22 0.0277(8) 0.0362(8) 0.0205(7) -0.0057(7) 0.0013(5) -0.0016(5)
C23 0.0236(8) 0.0391(9) 0.0251(8) -0.0002(7) 0.0023(5) -0.0090(7)
C24 0.0196(7) 0.0341(8) 0.0343(9) 0.0022(5) -0.0032(5) -0.0134(7)
C25 0.0261(8) 0.0248(7) 0.0444(9) 0.0016(5) -0.0075(7) -0.0084(7)
C26 0.0254(8) 0.0238(7) 0.0401(9) -0.0029(5) -0.0027(7) -0.0016(5)
C27 0.0270(8) 0.0230(7) 0.0312(8) -0.0044(5) 0.0037(5) 0.0010(5)
C28 0.0233(7) 0.0236(7) 0.0246(7) -0.0033(5) 0.0033(5) -0.0021(5)
C29 0.0196(7) 0.0221(7) 0.0195(7) -0.0040(5) -0.0029(5) -0.0035(5)
C30 0.0221(7) 0.0285(8) 0.0192(7) -0.0047(5) -0.0028(5) -0.0032(5)
C31 0.0185(7) 0.0235(7) 0.0194(7) -0.0038(5) -0.0030(5) -0.0049(5)
C32 0.0182(7) 0.0246(7) 0.0240(7) -0.0037(5) -0.0034(5) -0.0065(5)
C33 0.0205(7) 0.0219(7) 0.0323(8) -0.0029(5) -0.0029(5) -0.0040(5)
C34 0.0195(7) 0.0290(8) 0.0277(8) -0.0017(5) -0.0038(5) -0.0087(5)

loop_
_atom_type_symbol
_atom_type_description
_atom_type_scat_dispersion_real
_atom_type_scat_dispersion_imag
_atom_type_scat_source
C C 0.0033 0.0016 'International Tables Vol C Tables 4.2.6.8 and 6.1.1.4'
H H 0.0000 0.0000 'International Tables Vol C Tables 4.2.6.8 and 6.1.1.4'

loop_
_geom_angle_atom_site_label_1
_geom_angle_atom_site_label_2
_geom_angle_atom_site_label_3
_geom_angle
C2 C1 C7 125.93(13)
C2 C1 C5 107.09(12)
C7 C1 C5 126.95(12)
C1 C2 C3 110.06(12)
C1 C2 H2 125.0
C3 C2 H2 125.0
C4 C3 C2 108.07(12)
C4 C3 C13 128.59(13)
C2 C3 C13 123.23(12)
C3 C4 C5 108.74(12)
C3 C4 H4 125.6
C5 C4 H4 125.6
C6 C5 C4 129.27(13)
C6 C5 C1 124.47(13)
C4 C5 C1 106.00(11)
C5 C6 C19 127.51(13)
C5 C6 H6 116.2
C19 C6 H6 116.2
C12 C7 C8 117.95(13)
C12 C7 C1 120.32(12)
C8 C7 C1 121.69(13)
C9 C8 C7 121.07(13)
C9 C8 H8 119.5
C7 C8 H8 119.5
C8 C9 C10 120.36(13)
C8 C9 H9 119.8
C10 C9 H9 119.8
C9 C10 C11 119.34(13)
C9 C10 H10 120.3
C11 C10 H10 120.3
C12 C11 C10 120.45(14)
C12 C11 H11 119.8
C10 C11 H11 119.8
C11 C12 C7 120.83(13)
C11 C12 H12 119.6
C7 C12 H12 119.6
C14 C13 C18 118.25(13)
C14 C13 C3 120.80(13)
C18 C13 C3 120.85(13)
C15 C14 C13 120.50(14)
C15 C14 H14 119.7
C13 C14 H14 119.7
C16 C15 C14 120.54(15)
C16 C15 H15 119.7
C14 C15 H15 119.7
C15 C16 C17 119.64(14)
C15 C16 H16 120.2
C17 C16 H16 120.2
C16 C17 C18 120.26(15)
C16 C17 H17 119.9
C18 C17 H17 119.9
C17 C18 C13 120.79(14)
C17 C18 H18 119.6
C13 C18 H18 119.6
C20 C19 C29 119.06(13)
C20 C19 C6 120.47(12)
C29 C19 C6 120.35(12)
C21 C20 C19 121.44(13)
C21 C20 H20 119.3
C19 C20 H20 119.3
C20 C21 C30 121.09(13)
C20 C21 H21 119.5
C30 C21 H21 119.5
C23 C22 C30 121.63(14)
C23 C22 H22 119.2
C30 C22 H22 119.2
C22 C23 C34 121.20(14)
C22 C23 H23 119.4
C34 C23 H23 119.4
C25 C24 C34 120.92(14)
C25 C24 H24 119.5
C34 C24 H24 119.5
C24 C25 C26 120.47(14)
C24 C25 H25 119.8
C26 C25 H25 119.8
C25 C26 C33 120.73(14)
C25 C26 H26 119.6
C33 C26 H26 119.6
C28 C27 C33 121.98(14)
C28 C27 H27 119.0
C33 C27 H27 119.0
C27 C28 C29 121.43(13)
C27 C28 H28 119.3
C29 C28 H28 119.3
C19 C29 C31 119.37(12)
C19 C29 C28 122.56(13)
C31 C29 C28 118.03(12)
C21 C30 C31 118.79(13)
C21 C30 C22 122.56(13)
C31 C30 C22 118.65(13)
C30 C31 C29 120.23(12)
C30 C31 C32 119.54(12)
C29 C31 C32 120.23(12)
C33 C32 C34 119.58(13)
C33 C32 C31 120.15(12)
C34 C32 C31 120.27(13)
C26 C33 C32 119.33(13)
C26 C33 C27 122.49(14)
C32 C33 C27 118.17(13)
C24 C34 C32 118.96(14)
C24 C34 C23 122.33(14)
C32 C34 C23 118.70(13)

loop_
_geom_bond_atom_site_label_1
_geom_bond_atom_site_label_2
_geom_bond_distance
C1 C2 1.353(2)
C1 C7 1.470(2)
C1 C5 1.488(2)
C2 C3 1.467(2)
C2 H2 0.95
C3 C4 1.363(2)
C3 C13 1.472(2)
C4 C5 1.459(2)
C4 H4 0.95
C5 C6 1.357(2)
C6 C19 1.467(2)
C6 H6 0.95
C7 C12 1.399(2)
C7 C8 1.400(2)
C8 C9 1.384(2)
C8 H8 0.95
C9 C10 1.386(2)
C9 H9 0.95
C10 C11 1.388(2)
C10 H10 0.95
C11 C12 1.387(2)
C11 H11 0.95
C12 H12 0.95
C13 C14 1.398(2)
C13 C18 1.399(2)
C14 C15 1.388(2)
C14 H14 0.95
C15 C16 1.380(2)
C15 H15 0.95
C16 C17 1.384(2)
C16 H16 0.95
C17 C18 1.385(2)
C17 H17 0.95
C18 H18 0.95
C19 C20 1.406(2)
C19 C29 1.4191(18)
C20 C21 1.382(2)
C20 H20 0.95
C21 C30 1.402(2)
C21 H21 0.95
C22 C23 1.350(2)
C22 C30 1.438(2)
C22 H22 0.95
C23 C34 1.433(2)
C23 H23 0.95
C24 C25 1.382(2)
C24 C34 1.406(2)
C24 H24 0.95
C25 C26 1.388(2)
C25 H25 0.95
C26 C33 1.399(2)
C26 H26 0.95
C27 C28 1.352(2)
C27 C33 1.432(2)
C27 H27 0.95
C28 C29 1.437(2)
C28 H28 0.95
C29 C31 1.427(2)
C30 C31 1.423(2)
C31 C32 1.428(2)
C32 C33 1.421(2)
C32 C34 1.422(2)

loop_
_geom_torsion_atom_site_label_1
_geom_torsion_atom_site_label_2
_geom_torsion_atom_site_label_3
_geom_torsion_atom_site_label_4
_geom_torsion
C7 C1 C2 C3 -176.52(12)
C5 C1 C2 C3 1.62(15)
C1 C2 C3 C4 -0.87(16)
C1 C2 C3 C13 175.55(12)
C2 C3 C4 C5 -0.30(15)
C13 C3 C4 C5 -176.47(13)
C3 C4 C5 C6 -172.99(14)
C3 C4 C5 C1 1.24(15)
C2 C1 C5 C6 172.83(13)
C7 C1 C5 C6 -9.1(2)
C2 C1 C5 C4 -1.76(15)
C7 C1 C5 C4 176.35(12)
C4 C5 C6 C19 -12.0(2)
C1 C5 C6 C19 174.72(13)
C2 C1 C7 C12 -41.6(2)
C5 C1 C7 C12 140.64(14)
C2 C1 C7 C8 135.94(15)
C5 C1 C7 C8 -41.8(2)
C12 C7 C8 C9 0.3(2)
C1 C7 C8 C9 -177.30(13)
C7 C8 C9 C10 -0.5(2)
C8 C9 C10 C11 0.2(2)
C9 C10 C11 C12 0.4(2)
C10 C11 C12 C7 -0.6(2)
C8 C7 C12 C11 0.3(2)
C1 C7 C12 C11 177.88(12)
C4 C3 C13 C14 -163.01(14)
C2 C3 C13 C14 21.3(2)
C4 C3 C13 C18 20.7(2)
C2 C3 C13 C18 -154.91(13)
C18 C13 C14 C15 1.0(2)
C3 C13 C14 C15 -175.39(14)
C13 C14 C15 C16 0.3(2)
C14 C15 C16 C17 -1.2(2)
C15 C16 C17 C18 0.8(2)
C16 C17 C18 C13 0.4(2)
C14 C13 C18 C17 -1.3(2)
C3 C13 C18 C17 175.04(13)
C5 C6 C19 C20 -41.5(2)
C5 C6 C19 C29 142.44(14)
C29 C19 C20 C21 1.3(2)
C6 C19 C20 C21 -174.82(12)
C19 C20 C21 C30 -0.8(2)
C30 C22 C23 C34 -0.1(2)
C34 C24 C25 C26 -0.7(2)
C24 C25 C26 C33 1.0(2)
C33 C27 C28 C29 0.0(2)
C20 C19 C29 C31 -0.6(2)
C6 C19 C29 C31 175.50(12)
C20 C19 C29 C28 176.96(12)
C6 C19 C29 C28 -6.9(2)
C27 C28 C29 C19 -178.60(13)
C27 C28 C29 C31 -1.0(2)
C20 C21 C30 C31 -0.4(2)
C20 C21 C30 C22 179.96(13)
C23 C22 C30 C21 178.77(14)
C23 C22 C30 C31 -0.8(2)
C21 C30 C31 C29 1.1(2)
C22 C30 C31 C29 -179.29(12)
C21 C30 C31 C32 -178.28(12)
C22 C30 C31 C32 1.3(2)
C19 C29 C31 C30 -0.6(2)
C28 C29 C31 C30 -178.25(12)
C19 C29 C31 C32 178.80(12)
C28 C29 C31 C32 1.1(2)
C30 C31 C32 C33 179.06(12)
C29 C31 C32 C33 -0.3(2)
C30 C31 C32 C34 -0.9(2)
C29 C31 C32 C34 179.70(12)
C25 C26 C33 C32 -0.1(2)
C25 C26 C33 C27 179.50(14)
C34 C32 C33 C26 -1.0(2)
C31 C32 C33 C26 179.03(13)
C34 C32 C33 C27 179.35(13)
C31 C32 C33 C27 -0.6(2)
C28 C27 C33 C26 -178.87(14)
C28 C27 C33 C32 0.8(2)
C25 C24 C34 C32 -0.5(2)
C25 C24 C34 C23 -179.12(14)
C33 C32 C34 C24 1.3(2)
C31 C32 C34 C24 -178.74(12)
C33 C32 C34 C23 180.00(13)
C31 C32 C34 C23 0.0(2)
C22 C23 C34 C24 179.22(14)
C22 C23 C34 C32 0.6(2)

loop_
_cod_related_entry_id
_cod_related_entry_database
_cod_related_entry_code
1 ChemSpider 30659506
